data_4129856
loop_
_publ_author_name
'Brewitz, Lennart'
'Arteaga, Fernando Arteaga'
'Yin, Liang'
'Alagiri, Kaliyamoorthy'
'Kumagai, Naoya'
'Shibasaki, Masakatsu'

_publ_section_title
;
 Direct Catalytic Asymmetric Mannich-Type Reaction of \a- and
 \b-Fluorinated Amides.
;
_journal_issue 50
_journal_name_full 'Journal of the American Chemical Society'
_journal_page_first 15929
_journal_page_last 15939
_journal_paper_doi 10.1021/jacs.5b11064
_journal_volume 137
_journal_year 2015
_chemical_formula_moiety 'C10 H8 F4 N2 O'
_chemical_formula_sum 'C10 H8 F4 N2 O'
_chemical_formula_weight 248.18
_space_group_crystal_system monoclinic
_space_group_IT_number 15
_space_group_name_Hall '-C 2yc'
_space_group_name_H-M_alt 'C 1 2/c 1'
_atom_sites_solution_hydrogens geom
_atom_sites_solution_primary direct
_atom_sites_solution_secondary difmap
_cell_angle_alpha 90.0000
_cell_angle_beta 121.882(9)
_cell_angle_gamma 90.0000
_cell_formula_units_Z 8
_cell_length_a 26.8498(13)
_cell_length_b 4.9574(2)
_cell_length_c 17.6053(9)
_cell_measurement_reflns_used 7091
_cell_measurement_temperature 93
_cell_measurement_theta_max 67.84
_cell_measurement_theta_min 2.96
_cell_volume 1989.8(3)
_computing_cell_refinement 'RAPID AUTO'
_computing_data_collection 'RAPID AUTO (Rigaku, ????)'
_computing_data_reduction 'RAPID AUTO'
_computing_molecular_graphics 'CrystalStructure 4.1'
_computing_publication_material 'CrystalStructure 4.1 (Rigaku, 2014)'
_computing_structure_refinement 'SHELXL2013 (Sheldrick, 2008)'
_computing_structure_solution 'SIR2011 (Burla, et al., 2012)'
_diffrn_ambient_temperature 93
_diffrn_detector_area_resol_mean 10.000
_diffrn_measured_fraction_theta_full 0.998
_diffrn_measured_fraction_theta_max 0.998
_diffrn_measurement_device_type 'Rigaku R-AXIS RAPID'
_diffrn_measurement_method \w
_diffrn_radiation_type 'Cu K\a'
_diffrn_radiation_wavelength 1.54187
_diffrn_reflns_av_R_equivalents 0.0890
_diffrn_reflns_Laue_measured_fraction_full 0.998
_diffrn_reflns_Laue_measured_fraction_max 0.998
_diffrn_reflns_limit_h_max 32
_diffrn_reflns_limit_h_min -32
_diffrn_reflns_limit_k_max 5
_diffrn_reflns_limit_k_min -5
_diffrn_reflns_limit_l_max 20
_diffrn_reflns_limit_l_min -20
_diffrn_reflns_number 10585
_diffrn_reflns_point_group_measured_fraction_full 0.998
_diffrn_reflns_point_group_measured_fraction_max 0.998
_diffrn_reflns_theta_full 67.687
_diffrn_reflns_theta_max 68.202
_diffrn_reflns_theta_min 3.878
_diffrn_standards_number 0
_exptl_absorpt_coefficient_mu 1.427
_exptl_absorpt_correction_T_max 0.867
_exptl_absorpt_correction_T_min 0.553
_exptl_absorpt_correction_type multi-scan
_exptl_absorpt_process_details 'ABSCOR (Rigaku, 1995)'
_exptl_crystal_colour colorless
_exptl_crystal_density_diffrn 1.657
_exptl_crystal_density_method 'not measured'
_exptl_crystal_description platelet
_exptl_crystal_F_000 1008.00
_exptl_crystal_size_max 0.300
_exptl_crystal_size_mid 0.100
_exptl_crystal_size_min 0.100
_refine_diff_density_max 0.40
_refine_diff_density_min -0.34
_refine_ls_extinction_method none
_refine_ls_goodness_of_fit_ref 1.042
_refine_ls_hydrogen_treatment constr
_refine_ls_number_parameters 154
_refine_ls_number_reflns 1805
_refine_ls_number_restraints 0
_refine_ls_R_factor_all 0.0869
_refine_ls_R_factor_gt 0.0710
_refine_ls_shift/su_max 0.000
_refine_ls_structure_factor_coef Fsqd
_refine_ls_weighting_details 'w = 1/[\s^2^(Fo^2^)+(0.1036P)^2^+0.0000P] where P=(Fo^2^+2Fc^2^)/3'
_refine_ls_weighting_scheme calc
_refine_ls_wR_factor_gt 0.1748
_refine_ls_wR_factor_ref 0.1860
_reflns_number_gt 1279
_reflns_number_total 1805
_reflns_threshold_expression F^2^>2.0\s(F^2^)
_cod_data_source_file ja5b11064_si_002.cif
_cod_data_source_block 150623Lennart
_cod_database_code 4129856
_shelxl_res_file
;
TITL 150623Lennart
CELL  1.54187 26.84977 4.95739 17.60534 90.000 121.882 90.000
ZERR  8 0.00125 0.00024 0.00093 0.000 0.009 0.000
LATT 7
SYMM    -X,    +Y, .50-Z
SFAC C H F O N
UNIT 60 42 24 6 12
L.S. 10
FMAP 2
PLAN -18
WPDB -2
HTAB
LIST 4
TEMP -180.0
ACTA
SIZE 0.300 0.100 0.100
WGHT    0.103600
FVAR       0.65971
F1    3    0.463007    1.080927    0.400922    11.00000    0.03938    0.05522 =
         0.03592    0.00079    0.01829   -0.00417
F2    3    0.358140    0.856627    0.184810    11.00000    0.06129    0.04562 =
         0.02770    0.00014    0.02112    0.00064
F3    3    0.433630    1.265713    0.273968    11.00000    0.04829    0.04433 =
         0.05062    0.01238    0.02302   -0.00067
F13   3    0.476586    0.879750    0.304696    11.00000    0.05556    0.06736 =
         0.06423    0.00838    0.04307    0.01900
O16   4    0.308358    1.225435    0.232246    11.00000    0.04514    0.04639 =
         0.04802    0.01506    0.02143    0.01281
N14   5    0.332726    1.003380    0.359056    11.00000    0.02881    0.02796 =
         0.03191    0.00179    0.01433    0.00272
N15   5    0.404802    0.657500    0.443047    11.00000    0.03404    0.03081 =
         0.03355    0.00288    0.01906    0.00322
C4    1    0.362016    0.819860    0.430821    11.00000    0.03087    0.02471 =
         0.03103   -0.00519    0.01564   -0.00372
C5    1    0.289148    1.159510    0.368382    11.00000    0.02825    0.02862 =
         0.04584   -0.00766    0.01697   -0.00158
AFIX  23
H5A   2    0.249705    1.144368    0.313482    11.00000   -1.20000
H5B   2    0.300279    1.352394    0.379449    11.00000   -1.20000
AFIX   0
C6    1    0.337572    1.053118    0.287229    11.00000    0.03156    0.03291 =
         0.03480    0.00310    0.01239    0.00189
C7    1    0.408380    0.500754    0.574812    11.00000    0.03416    0.03936 =
         0.03087   -0.00109    0.01595   -0.00374
AFIX  43
H7    2    0.426524    0.386612    0.625850    11.00000   -1.20000
AFIX   0
C8    1    0.427105    0.498364    0.515393    11.00000    0.03180    0.03158 =
         0.03542    0.00643    0.01614    0.00558
AFIX  43
H8    2    0.457580    0.376878    0.526374    11.00000   -1.20000
AFIX   0
C9    1    0.289591    1.035010    0.448646    11.00000    0.02966    0.03506 =
         0.04470   -0.01022    0.01844   -0.00294
AFIX  23
H9A   2    0.297036    1.174319    0.493764    11.00000   -1.20000
H9B   2    0.251814    0.944938    0.429420    11.00000   -1.20000
AFIX   0
C10   1    0.362974    0.670401    0.559755    11.00000    0.03622    0.04079 =
         0.03293   -0.01098    0.01925   -0.01097
AFIX  43
H10   2    0.349003    0.673609    0.599329    11.00000   -1.20000
AFIX   0
C11   1    0.439067    1.028424    0.314150    11.00000    0.03983    0.03756 =
         0.03489    0.00814    0.01990    0.01094
C12   1    0.338886    0.833861    0.485483    11.00000    0.02776    0.03253 =
         0.03305   -0.00993    0.01393   -0.00644
C17   1    0.381035    0.883473    0.275912    11.00000    0.04174    0.03554 =
         0.02608    0.00283    0.01534    0.00103
AFIX  13
H17   2    0.386818    0.702537    0.304538    11.00000   -1.20000
AFIX   0
HKLF 4
 
REM  150623Lennart
REM R1 =  0.0710 for    1279 Fo > 4sig(Fo)  and  0.0869 for all    1805 data
REM    154 parameters refined using      0 restraints
 
END  
     
WGHT      0.1036      0.0000 

REM Instructions for potential hydrogen bonds
EQIV $1 -x+1/2, y-1/2, -z+1/2
HTAB C5 O16_$1
EQIV $2 -x+1, -y+1, -z+1
HTAB C7 F13_$2
HTAB C9 O16_$1
HTAB C17 N15

REM Highest difference peak  0.396,  deepest hole -0.340,  1-sigma level  0.073
Q1    1   0.3763  0.6155  0.2796  11.00000  0.05    0.40
Q2    1   0.3320  1.3261  0.2829  11.00000  0.05    0.29
Q3    1   0.3220  0.7136  0.1867  11.00000  0.05    0.27
Q4    1   0.3414  0.7394  0.2803  11.00000  0.05    0.27
Q5    1   0.3843  0.5360  0.5492  11.00000  0.05    0.25
Q6    1   0.4140  0.1825  0.5120  11.00000  0.05    0.25
Q7    1   0.3629  1.1691  0.3407  11.00000  0.05    0.24
Q8    1   0.3043  0.8823  0.2935  11.00000  0.05    0.24
Q9    1   0.5085  1.0372  0.2883  11.00000  0.05    0.23
Q10   1   0.4177  0.9653  0.3380  11.00000  0.05    0.23
Q11   1   0.4594  1.4076  0.3340  11.00000  0.05    0.23
Q12   1   0.3918  0.7201  0.1761  11.00000  0.05    0.22
Q13   1   0.3629  1.0831  0.4327  11.00000  0.05    0.22
Q14   1   0.3400  1.3725  0.2233  11.00000  0.05    0.21
Q15   1   0.2768  1.0317  0.1109  11.00000  0.05    0.21
Q16   1   0.4341  1.2500  0.4231  11.00000  0.05    0.21
Q17   1   0.3461  0.9143  0.3917  11.00000  0.05    0.21
Q18   1   0.4951  0.8928  0.4603  11.00000  0.05    0.21
;

loop_
_symmetry_equiv_pos_site_id
_space_group_symop_operation_xyz
1 +X,+Y,+Z
2 -X,+Y,1/2-Z
3 -X,-Y,-Z
4 +X,-Y,1/2+Z
5 1/2+X,1/2+Y,+Z
6 1/2-X,1/2+Y,1/2-Z
7 1/2-X,1/2-Y,-Z
8 1/2+X,1/2-Y,1/2+Z

loop_
_atom_site_label
_atom_site_type_symbol
_atom_site_fract_x
_atom_site_fract_y
_atom_site_fract_z
_atom_site_U_iso_or_equiv
_atom_site_adp_type
_atom_site_occupancy
_atom_site_site_symmetry_multiplicity
_atom_site_calc_flag
_atom_site_refinement_flags
F1 F 0.46301(8) 1.0809(4) 0.40092(11) 0.0443(6) Uani 1 8 d .
F2 F 0.35814(9) 0.8566(4) 0.18481(11) 0.0460(6) Uani 1 8 d .
F3 F 0.43363(8) 1.2657(4) 0.27397(12) 0.0493(6) Uani 1 8 d .
F13 F 0.47659(9) 0.8798(4) 0.30470(14) 0.0568(6) Uani 1 8 d .
O16 O 0.30836(10) 1.2254(5) 0.23225(15) 0.0481(7) Uani 1 8 d .
N14 N 0.33273(10) 1.0034(5) 0.35906(16) 0.0304(6) Uani 1 8 d .
N15 N 0.40480(11) 0.6575(5) 0.44305(16) 0.0322(6) Uani 1 8 d .
C4 C 0.36202(12) 0.8199(6) 0.43082(19) 0.0292(7) Uani 1 8 d .
C5 C 0.28915(13) 1.1595(6) 0.3684(2) 0.0355(8) Uani 1 8 d .
C6 C 0.33757(14) 1.0531(7) 0.2872(2) 0.0356(8) Uani 1 8 d .
C7 C 0.40838(13) 0.5008(7) 0.5748(2) 0.0354(7) Uani 1 8 d .
C8 C 0.42710(13) 0.4984(6) 0.5154(2) 0.0337(7) Uani 1 8 d .
C9 C 0.28959(13) 1.0350(7) 0.4486(2) 0.0371(8) Uani 1 8 d .
C10 C 0.36297(14) 0.6704(7) 0.5597(2) 0.0362(8) Uani 1 8 d .
C11 C 0.43907(14) 1.0284(7) 0.3141(2) 0.0373(8) Uani 1 8 d .
C12 C 0.33889(13) 0.8339(6) 0.48548(19) 0.0322(7) Uani 1 8 d .
C17 C 0.38104(14) 0.8835(7) 0.27591(19) 0.0357(8) Uani 1 8 d .
H5A H 0.2497 1.14437 0.31348 0.0426 Uiso 1 8 calc R
H5B H 0.30028 1.35239 0.37945 0.0426 Uiso 1 8 calc R
H7 H 0.42652 0.38661 0.62585 0.0425 Uiso 1 8 calc R
H8 H 0.45758 0.37688 0.52637 0.0405 Uiso 1 8 calc R
H9A H 0.29704 1.17432 0.49376 0.0445 Uiso 1 8 calc R
H9B H 0.25181 0.94494 0.42942 0.0445 Uiso 1 8 calc R
H10 H 0.349 0.67361 0.59933 0.0434 Uiso 1 8 calc R
H17 H 0.38682 0.70254 0.30454 0.0428 Uiso 1 8 calc R

loop_
_atom_site_aniso_label
_atom_site_aniso_U_11
_atom_site_aniso_U_22
_atom_site_aniso_U_33
_atom_site_aniso_U_12
_atom_site_aniso_U_13
_atom_site_aniso_U_23
F1 0.0394(11) 0.0552(14) 0.0359(11) -0.0042(9) 0.0183(9) 0.0008(8)
F2 0.0613(13) 0.0456(13) 0.0277(10) 0.0006(10) 0.0211(9) 0.0001(8)
F3 0.0483(12) 0.0443(13) 0.0506(12) -0.0007(10) 0.0230(10) 0.0124(10)
F13 0.0556(13) 0.0674(15) 0.0642(14) 0.0190(11) 0.0431(12) 0.0084(11)
O16 0.0451(13) 0.0464(15) 0.0480(14) 0.0128(11) 0.0214(12) 0.0151(12)
N14 0.0288(13) 0.0280(14) 0.0319(14) 0.0027(11) 0.0143(11) 0.0018(11)
N15 0.0340(14) 0.0308(15) 0.0336(14) 0.0032(11) 0.0191(12) 0.0029(11)
C4 0.0309(15) 0.0247(17) 0.0310(16) -0.0037(12) 0.0156(13) -0.0052(13)
C5 0.0283(15) 0.0286(18) 0.0458(19) -0.0016(13) 0.0170(14) -0.0077(14)
C6 0.0316(16) 0.0329(19) 0.0348(17) 0.0019(14) 0.0124(14) 0.0031(14)
C7 0.0342(16) 0.0394(19) 0.0309(16) -0.0037(14) 0.0159(14) -0.0011(14)
C8 0.0318(16) 0.0316(17) 0.0354(16) 0.0056(13) 0.0161(14) 0.0064(14)
C9 0.0297(15) 0.0351(19) 0.0447(19) -0.0029(14) 0.0184(14) -0.0102(15)
C10 0.0362(17) 0.041(2) 0.0329(16) -0.0110(14) 0.0193(14) -0.0110(14)
C11 0.0398(18) 0.038(2) 0.0349(17) 0.0109(15) 0.0199(15) 0.0081(15)
C12 0.0278(15) 0.0325(19) 0.0331(17) -0.0064(13) 0.0139(13) -0.0099(13)
C17 0.0417(18) 0.0355(19) 0.0261(16) 0.0010(14) 0.0153(14) 0.0028(14)

loop_
_atom_type_symbol
_atom_type_description
_atom_type_scat_dispersion_real
_atom_type_scat_dispersion_imag
_atom_type_scat_source
C C 0.0181 0.0091
;
International Tables for Crystallography
(Vol. C, Tables 4.2.6.8 and 6.1.1.4)
;
H H 0.0000 0.0000
;
International Tables for Crystallography
(Vol. C, Table 6.1.1.4)
;
F F 0.0727 0.0534
;
International Tables for Crystallography
(Vol. C, Tables 4.2.6.8 and 6.1.1.4)
;
O O 0.0492 0.0322
;
International Tables for Crystallography
(Vol. C, Tables 4.2.6.8 and 6.1.1.4)
;
N N 0.0311 0.0180
;
International Tables for Crystallography
(Vol. C, Tables 4.2.6.8 and 6.1.1.4)
;

loop_
_geom_angle_atom_site_label_1
_geom_angle_atom_site_label_2
_geom_angle_atom_site_label_3
_geom_angle
_geom_angle_publ_flag
C4 N14 C5 109.7(3) yes
C4 N14 C6 131.9(3) yes
C5 N14 C6 118.5(3) yes
C4 N15 C8 115.2(3) yes
N14 C4 N15 124.3(4) yes
N14 C4 C12 110.2(3) yes
N15 C4 C12 125.6(3) yes
N14 C5 C9 105.6(2) yes
O16 C6 N14 121.9(4) yes
O16 C6 C17 119.8(4) yes
N14 C6 C17 118.3(3) yes
C8 C7 C10 119.7(3) yes
N15 C8 C7 123.8(3) yes
C5 C9 C12 103.9(3) yes
C7 C10 C12 117.6(4) yes
F1 C11 F3 106.6(3) yes
F1 C11 F13 108.3(2) yes
F1 C11 C17 111.3(3) yes
F3 C11 F13 107.4(3) yes
F3 C11 C17 112.5(2) yes
F13 C11 C17 110.6(3) yes
C4 C12 C9 110.3(3) yes
C4 C12 C10 118.0(3) yes
C9 C12 C10 131.7(4) yes
F2 C17 C6 107.4(2) yes
F2 C17 C11 106.5(3) yes
C6 C17 C11 110.9(3) yes
N14 C5 H5A 110.630 no
N14 C5 H5B 110.622 no
C9 C5 H5A 110.609 no
C9 C5 H5B 110.613 no
H5A C5 H5B 108.751 no
C8 C7 H7 120.139 no
C10 C7 H7 120.123 no
N15 C8 H8 118.086 no
C7 C8 H8 118.093 no
C5 C9 H9A 110.966 no
C5 C9 H9B 110.972 no
C12 C9 H9A 110.973 no
C12 C9 H9B 110.979 no
H9A C9 H9B 108.989 no
C7 C10 H10 121.187 no
C12 C10 H10 121.198 no
F2 C17 H17 110.644 no
C6 C17 H17 110.628 no
C11 C17 H17 110.641 no

loop_
_geom_bond_atom_site_label_1
_geom_bond_atom_site_label_2
_geom_bond_distance
_geom_bond_publ_flag
F1 C11 1.333(4) yes
F2 C17 1.388(4) yes
F3 C11 1.340(4) yes
F13 C11 1.328(5) yes
O16 C6 1.216(4) yes
N14 C4 1.412(4) yes
N14 C5 1.483(5) yes
N14 C6 1.360(5) yes
N15 C4 1.324(4) yes
N15 C8 1.341(4) yes
C4 C12 1.396(6) yes
C5 C9 1.536(6) yes
C6 C17 1.535(6) yes
C7 C8 1.379(6) yes
C7 C10 1.387(5) yes
C9 C12 1.503(4) yes
C10 C12 1.375(4) yes
C11 C17 1.513(5) yes
C5 H5A 0.990 no
C5 H5B 0.990 no
C7 H7 0.950 no
C8 H8 0.950 no
C9 H9A 0.990 no
C9 H9B 0.990 no
C10 H10 0.950 no
C17 H17 1.000 no

loop_
_geom_contact_atom_site_label_1
_geom_contact_atom_site_label_2
_geom_contact_distance
_geom_contact_publ_flag
_geom_contact_site_symmetry_2
F1 F2 3.511(2) no .
F1 N14 3.194(4) no .
F1 N15 2.937(4) no .
F1 C4 3.288(4) no .
F1 C6 2.872(4) no .
F2 F3 2.706(3) no .
F2 F13 2.737(3) no .
F2 O16 2.647(4) no .
F2 N14 3.552(4) no .
F3 O16 3.047(4) no .
F3 C6 2.907(5) no .
O16 C5 2.724(5) no .
O16 C11 3.163(4) no .
N14 C8 3.591(4) no .
N14 C10 3.583(5) no .
N14 C11 3.343(6) no .
N15 C6 3.066(4) no .
N15 C10 2.815(6) no .
N15 C11 3.403(5) no .
N15 C17 2.887(5) no .
C4 C7 2.673(4) no .
C4 C17 3.045(6) no .
C8 C12 2.708(5) no .
F1 F1 3.072(2) no 3_676
F1 N15 3.520(4) no 1_565
F1 N15 3.395(3) no 3_676
F1 C8 3.365(5) no 1_565
F1 C8 3.261(4) no 3_676
F2 F3 3.434(3) no 1_545
F2 C7 3.386(5) no 4_564
F2 C9 3.589(4) no 4_574
F2 C10 3.463(4) no 4_564
F2 C10 3.266(4) no 4_574
F3 F2 3.434(3) no 1_565
F3 F13 3.198(3) no 1_565
F3 C7 3.403(4) no 4_574
F3 C10 3.219(4) no 4_574
F3 C17 3.380(4) no 1_565
F13 F3 3.198(3) no 1_545
F13 F13 2.801(4) no 2_655
F13 C7 3.267(4) no 3_666
F13 C8 3.403(3) no 3_666
O16 N14 3.521(3) no 6_555
O16 C5 3.118(4) no 6_555
O16 C9 3.251(4) no 6_555
N14 O16 3.521(3) no 6_545
N14 C8 3.557(4) no 1_565
N15 F1 3.520(4) no 1_545
N15 F1 3.395(3) no 3_676
C5 O16 3.118(4) no 6_545
C7 F2 3.386(5) no 4_565
C7 F3 3.403(4) no 4_575
C7 F13 3.267(4) no 3_666
C7 C9 3.599(4) no 1_545
C8 F1 3.365(5) no 1_545
C8 F1 3.261(4) no 3_676
C8 F13 3.403(3) no 3_666
C8 N14 3.557(4) no 1_545
C9 F2 3.589(4) no 4_575
C9 O16 3.251(4) no 6_545
C9 C7 3.599(4) no 1_565
C10 F2 3.463(4) no 4_565
C10 F2 3.266(4) no 4_575
C10 F3 3.219(4) no 4_575
C17 F3 3.380(4) no 1_545
F1 H17 2.6298 no .
F3 H17 3.2215 no .
F13 H17 2.5640 no .
O16 H5A 2.6583 no .
O16 H5B 2.7844 no .
O16 H17 3.1536 no .
N14 H9A 3.1082 no .
N14 H9B 3.0302 no .
N14 H17 2.5937 no .
N15 H7 3.2432 no .
N15 H17 2.2329 no .
C4 H5A 3.0610 no .
C4 H5B 2.9919 no .
C4 H8 3.1107 no .
C4 H9A 3.0662 no .
C4 H9B 3.0107 no .
C4 H10 3.2472 no .
C4 H17 2.6996 no .
C6 H5A 2.6714 no .
C6 H5B 2.7489 no .
C8 H10 3.2572 no .
C8 H17 3.4253 no .
C9 H10 2.8847 no .
C10 H8 3.2392 no .
C10 H9A 2.9243 no .
C10 H9B 2.9650 no .
C12 H5A 3.1006 no .
C12 H5B 3.0204 no .
C12 H7 3.2275 no .
H5A H9A 2.7294 no .
H5A H9B 2.2416 no .
H5B H9A 2.2409 no .
H5B H9B 2.7851 no .
H7 H8 2.3039 no .
H7 H10 2.3554 no .
H9A H10 2.9704 no .
H9B H10 3.0531 no .
F1 H8 2.7188 no 1_565
F1 H8 2.9073 no 3_666
F1 H8 3.2444 no 3_676
F1 H17 3.5907 no 1_565
F2 H5A 3.0958 no 6_545
F2 H7 2.8134 no 4_564
F2 H9A 2.8634 no 4_574
F2 H9B 3.2640 no 6_545
F2 H10 2.9740 no 4_564
F2 H10 2.7126 no 4_574
F3 H7 3.0465 no 4_574
F3 H10 2.7068 no 4_574
F3 H17 2.6969 no 1_565
F13 H7 2.5780 no 3_666
F13 H7 2.9990 no 4_564
F13 H8 2.8346 no 3_666
O16 H5A 3.1702 no 6_545
O16 H5A 2.4629 no 6_555
O16 H5B 3.1203 no 6_545
O16 H9B 2.6529 no 6_555
O16 H10 3.1007 no 4_574
O16 H17 2.9698 no 1_565
N14 H5A 3.1924 no 6_545
N14 H5B 3.4108 no 1_545
N14 H8 3.5933 no 1_565
N15 H5B 2.8457 no 1_545
N15 H8 3.4454 no 3_666
C4 H5B 2.7116 no 1_545
C4 H8 3.5325 no 1_565
C6 H5A 2.8899 no 6_545
C6 H5A 3.5828 no 6_555
C6 H5B 3.4391 no 6_545
C6 H17 3.4323 no 1_565
C7 H5B 3.2015 no 1_545
C7 H9A 3.0142 no 1_545
C8 H5B 3.0393 no 1_545
C8 H8 3.5937 no 3_666
C9 H9A 3.3175 no 7_576
C9 H10 3.5085 no 7_566
C10 H5B 3.1226 no 1_545
C10 H9A 2.8912 no 1_545
C10 H9B 3.2375 no 7_566
C11 H8 3.3750 no 3_666
C11 H10 3.5598 no 4_574
C11 H17 3.5936 no 1_565
C12 H5B 2.8657 no 1_545
C12 H9A 3.4853 no 1_545
C17 H5A 3.2200 no 6_545
C17 H10 3.5214 no 4_574
H5A F2 3.0958 no 6_555
H5A O16 2.4629 no 6_545
H5A O16 3.1702 no 6_555
H5A N14 3.1924 no 6_555
H5A C6 3.5828 no 6_545
H5A C6 2.8899 no 6_555
H5A C17 3.2200 no 6_555
H5A H5A 3.3434 no 6_545
H5A H5A 3.3434 no 6_555
H5A H5B 3.2585 no 6_545
H5A H17 3.1291 no 6_555
H5B O16 3.1203 no 6_555
H5B N14 3.4108 no 1_565
H5B N15 2.8457 no 1_565
H5B C4 2.7116 no 1_565
H5B C6 3.4391 no 6_555
H5B C7 3.2015 no 1_565
H5B C8 3.0393 no 1_565
H5B C10 3.1226 no 1_565
H5B C12 2.8657 no 1_565
H5B H5A 3.2585 no 6_555
H5B H9B 3.5080 no 1_565
H7 F2 2.8134 no 4_565
H7 F3 3.0465 no 4_575
H7 F13 2.5780 no 3_666
H7 F13 2.9990 no 4_565
H7 H9A 3.1720 no 1_545
H8 F1 2.7188 no 1_545
H8 F1 2.9073 no 3_666
H8 F1 3.2444 no 3_676
H8 F13 2.8346 no 3_666
H8 N14 3.5933 no 1_545
H8 N15 3.4454 no 3_666
H8 C4 3.5325 no 1_545
H8 C8 3.5937 no 3_666
H8 C11 3.3750 no 3_666
H8 H8 3.1266 no 3_666
H9A F2 2.8634 no 4_575
H9A C7 3.0142 no 1_565
H9A C9 3.3175 no 7_576
H9A C10 2.8912 no 1_565
H9A C12 3.4853 no 1_565
H9A H7 3.1720 no 1_565
H9A H9A 2.7529 no 7_576
H9A H9B 2.9976 no 7_576
H9A H10 2.9645 no 1_565
H9B F2 3.2640 no 6_555
H9B O16 2.6529 no 6_545
H9B C10 3.2375 no 7_566
H9B H5B 3.5080 no 1_545
H9B H9A 2.9976 no 7_576
H9B H9B 3.1900 no 7_566
H9B H10 2.5457 no 7_566
H10 F2 2.9740 no 4_565
H10 F2 2.7126 no 4_575
H10 F3 2.7068 no 4_575
H10 O16 3.1007 no 4_575
H10 C9 3.5085 no 7_566
H10 C11 3.5598 no 4_575
H10 C17 3.5214 no 4_575
H10 H9A 2.9645 no 1_545
H10 H9B 2.5457 no 7_566
H17 F1 3.5907 no 1_545
H17 F3 2.6969 no 1_545
H17 O16 2.9698 no 1_545
H17 C6 3.4323 no 1_545
H17 C11 3.5936 no 1_545
H17 H5A 3.1291 no 6_545

loop_
_geom_torsion_atom_site_label_1
_geom_torsion_atom_site_label_2
_geom_torsion_atom_site_label_3
_geom_torsion_atom_site_label_4
_geom_torsion
_geom_torsion_publ_flag
C4 N14 C5 C9 -5.6(3) no
C5 N14 C4 N15 -177.8(2) no
C5 N14 C4 C12 2.8(3) no
C4 N14 C6 O16 -179.0(2) no
C4 N14 C6 C17 1.4(4) no
C6 N14 C4 N15 3.1(4) no
C6 N14 C4 C12 -176.4(3) no
C5 N14 C6 O16 1.9(4) no
C5 N14 C6 C17 -177.7(2) no
C6 N14 C5 C9 173.7(2) no
C4 N15 C8 C7 -0.8(4) no
C8 N15 C4 N14 179.9(2) no
C8 N15 C4 C12 -0.8(4) no
N14 C4 C12 C9 1.3(3) no
N14 C4 C12 C10 -179.1(2) no
N15 C4 C12 C9 -178.1(2) no
N15 C4 C12 C10 1.5(4) no
N14 C5 C9 C12 6.0(3) no
O16 C6 C17 F2 -31.4(4) no
O16 C6 C17 C11 84.5(3) no
N14 C6 C17 F2 148.1(2) no
N14 C6 C17 C11 -95.9(3) no
C8 C7 C10 C12 -0.9(4) no
C10 C7 C8 N15 1.7(4) no
C5 C9 C12 C4 -4.6(3) no
C5 C9 C12 C10 175.9(3) no
C7 C10 C12 C4 -0.5(4) no
C7 C10 C12 C9 179.0(3) no
F1 C11 C17 F2 175.8(2) no
F1 C11 C17 C6 59.2(3) no
F3 C11 C17 F2 56.2(4) no
F3 C11 C17 C6 -60.3(4) no
F13 C11 C17 F2 -63.9(3) no
F13 C11 C17 C6 179.6(2) no
